data_4036582
loop_
_publ_author_name
'Li, Kaizhi'
'You, Jingsong'

_publ_section_title
;
 Cascade Oxidative Coupling/Cyclization: A Gateway to 3-Amino
 Polysubstituted Five-Membered Heterocycles.
;
_journal_issue 6
_journal_name_full 'The Journal of organic chemistry'
_journal_page_first 2327
_journal_page_last 2339
_journal_paper_doi 10.1021/acs.joc.5b02838
_journal_volume 81
_journal_year 2016
_chemical_formula_moiety 'C26 H23 N3 O3'
_chemical_formula_sum 'C26 H23 N3 O3'
_chemical_formula_weight 425.47
_space_group_crystal_system triclinic
_space_group_IT_number 2
_space_group_name_Hall '-P 1'
_space_group_name_H-M_alt 'P -1'
_atom_sites_solution_hydrogens geom
_atom_sites_solution_primary direct
_audit_creation_date 2015-05-30
_audit_creation_method
;
Olex2 1.2
(compiled 2015.01.26 svn.r3150 for OlexSys, GUI svn.r4998)
;
_cell_angle_alpha 73.609(3)
_cell_angle_beta 78.749(3)
_cell_angle_gamma 65.477(4)
_cell_formula_units_Z 2
_cell_length_a 10.5769(4)
_cell_length_b 10.9393(4)
_cell_length_c 11.0491(4)
_cell_measurement_reflns_used 10333
_cell_measurement_temperature 293
_cell_measurement_theta_max 72.4950
_cell_measurement_theta_min 4.5580
_cell_volume 1111.37(8)
_computing_cell_refinement
;
CrysAlisPro, Agilent Technologies,
Version 1.171.37.35 (release 13-08-2014 CrysAlis171 .NET)
(compiled Aug 13 2014,18:06:01)
;
_computing_data_collection
;
CrysAlisPro, Agilent Technologies,
Version 1.171.37.35 (release 13-08-2014 CrysAlis171 .NET)
(compiled Aug 13 2014,18:06:01)
;
_computing_data_reduction
;
CrysAlisPro, Agilent Technologies,
Version 1.171.37.35 (release 13-08-2014 CrysAlis171 .NET)
(compiled Aug 13 2014,18:06:01)
;
_computing_molecular_graphics 'Olex2 (Dolomanov et al., 2009)'
_computing_publication_material 'Olex2 (Dolomanov et al., 2009)'
_computing_structure_refinement 'ShelXL (Sheldrick, 2008)'
_computing_structure_solution 'ShelXT (Sheldrick, 2015)'
_diffrn_ambient_temperature 293
_diffrn_detector 'CCD plate'
_diffrn_detector_area_resol_mean 15.9595
_diffrn_detector_type EosS2
_diffrn_measured_fraction_theta_full 0.999
_diffrn_measured_fraction_theta_max 0.999
_diffrn_measurement_details
;
#__ type_ start__ end____ width___ exp.time_
  1 omega   19.00  103.00   1.0000    1.0000
omega____ theta____ kappa____ phi______ frames
    -       36.0421   57.0000   60.0000 84

#__ type_ start__ end____ width___ exp.time_
  2 omega   19.00  103.00   1.0000    1.0000
omega____ theta____ kappa____ phi______ frames
    -       36.0421   57.0000 -120.0000 84

#__ type_ start__ end____ width___ exp.time_
  3 omega   23.00   89.00   1.0000    1.0000
omega____ theta____ kappa____ phi______ frames
    -       36.0421 -125.0000 -180.0000 66

#__ type_ start__ end____ width___ exp.time_
  4 omega  -31.00   53.00   1.0000    1.0000
omega____ theta____ kappa____ phi______ frames
    -       36.0421  -57.0000   90.0000 84

#__ type_ start__ end____ width___ exp.time_
  5 omega   17.00  105.00   1.0000    1.0000
omega____ theta____ kappa____ phi______ frames
    -       36.0421   38.0000 -150.0000 88

#__ type_ start__ end____ width___ exp.time_
  6 omega    1.00   75.00   1.0000    1.0000
omega____ theta____ kappa____ phi______ frames
    -       36.0421  -99.0000   60.0000 74

#__ type_ start__ end____ width___ exp.time_
  7 omega    9.00  104.00   1.0000    1.0000
omega____ theta____ kappa____ phi______ frames
    -       36.0421   77.0000  -30.0000 95

#__ type_ start__ end____ width___ exp.time_
  8 omega    9.00  104.00   1.0000    1.0000
omega____ theta____ kappa____ phi______ frames
    -       36.0421   77.0000  -90.0000 95

#__ type_ start__ end____ width___ exp.time_
  9 omega   23.00   89.00   1.0000    1.0000
omega____ theta____ kappa____ phi______ frames
    -       36.0421 -125.0000  -60.0000 66

#__ type_ start__ end____ width___ exp.time_
 10 omega   40.00   98.00   1.0000    2.2000
omega____ theta____ kappa____ phi______ frames
    -      108.0000  -45.0000  150.0000 58

#__ type_ start__ end____ width___ exp.time_
 11 omega  100.00  178.00   1.0000    2.2000
omega____ theta____ kappa____ phi______ frames
    -      108.0000  111.0000 -120.0000 78

#__ type_ start__ end____ width___ exp.time_
 12 omega   38.00   91.00   1.0000    2.2000
omega____ theta____ kappa____ phi______ frames
    -      108.0000  -30.0000  -90.0000 53

#__ type_ start__ end____ width___ exp.time_
 13 omega   40.00   98.00   1.0000    2.2000
omega____ theta____ kappa____ phi______ frames
    -      108.0000  -45.0000  -30.0000 58

#__ type_ start__ end____ width___ exp.time_
 14 omega   38.00  116.00   1.0000    2.2000
omega____ theta____ kappa____ phi______ frames
    -      108.0000 -111.0000  -30.0000 78

#__ type_ start__ end____ width___ exp.time_
 15 omega   91.00  176.00   1.0000    2.2000
omega____ theta____ kappa____ phi______ frames
    -      108.0000   45.0000  -90.0000 85

#__ type_ start__ end____ width___ exp.time_
 16 omega  100.00  178.00   1.0000    2.2000
omega____ theta____ kappa____ phi______ frames
    -      108.0000  111.0000 -150.0000 78

#__ type_ start__ end____ width___ exp.time_
 17 omega   38.00   91.00   1.0000    2.2000
omega____ theta____ kappa____ phi______ frames
    -      108.0000  -30.0000   60.0000 53

#__ type_ start__ end____ width___ exp.time_
 18 omega   38.00  116.00   1.0000    2.2000
omega____ theta____ kappa____ phi______ frames
    -      108.0000 -111.0000   60.0000 78

#__ type_ start__ end____ width___ exp.time_
 19 omega   70.00  178.00   1.0000    2.2000
omega____ theta____ kappa____ phi______ frames
    -      108.0000   15.0000 -150.0000 108

#__ type_ start__ end____ width___ exp.time_
 20 omega   41.00  126.00   1.0000    2.2000
omega____ theta____ kappa____ phi______ frames
    -      108.0000  -61.0000 -150.0000 85

#__ type_ start__ end____ width___ exp.time_
 21 omega   39.00  109.00   1.0000    2.2000
omega____ theta____ kappa____ phi______ frames
    -      108.0000  -94.0000 -150.0000 70

#__ type_ start__ end____ width___ exp.time_
 22 omega   38.00   91.00   1.0000    2.2000
omega____ theta____ kappa____ phi______ frames
    -      108.0000  -30.0000 -120.0000 53

#__ type_ start__ end____ width___ exp.time_
 23 omega   38.00   91.00   1.0000    2.2000
omega____ theta____ kappa____ phi______ frames
    -      108.0000  -30.0000  120.0000 53

#__ type_ start__ end____ width___ exp.time_
 24 omega   39.00  109.00   1.0000    2.2000
omega____ theta____ kappa____ phi______ frames
    -      108.0000  -94.0000  150.0000 70

#__ type_ start__ end____ width___ exp.time_
 25 omega   41.00  126.00   1.0000    2.2000
omega____ theta____ kappa____ phi______ frames
    -      108.0000  -61.0000  -60.0000 85

#__ type_ start__ end____ width___ exp.time_
 26 omega  -31.00   53.00   1.0000    1.0000
omega____ theta____ kappa____ phi______ frames
    -       36.0421  -57.0000  -30.0000 84

#__ type_ start__ end____ width___ exp.time_
 27 omega   17.00  105.00   1.0000    1.0000
omega____ theta____ kappa____ phi______ frames
    -       36.0421   38.0000  120.0000 88

#__ type_ start__ end____ width___ exp.time_
 28 omega    9.00  104.00   1.0000    1.0000
omega____ theta____ kappa____ phi______ frames
    -       36.0421   77.0000 -180.0000 95

#__ type_ start__ end____ width___ exp.time_
 29 omega   17.00  105.00   1.0000    1.0000
omega____ theta____ kappa____ phi______ frames
    -       36.0421   38.0000  -30.0000 88

#__ type_ start__ end____ width___ exp.time_
 30 omega  -33.00   55.00   1.0000    1.0000
omega____ theta____ kappa____ phi______ frames
    -       36.0421  -38.0000  150.0000 88

#__ type_ start__ end____ width___ exp.time_
 31 omega  -35.00   65.00   1.0000    1.0000
omega____ theta____ kappa____ phi______ frames
    -       36.0421  -19.0000  -60.0000 100

#__ type_ start__ end____ width___ exp.time_
 32 omega  -31.00   53.00   1.0000    1.0000
omega____ theta____ kappa____ phi______ frames
    -       36.0421  -57.0000  -90.0000 84

#__ type_ start__ end____ width___ exp.time_
 33 omega   19.00  103.00   1.0000    1.0000
omega____ theta____ kappa____ phi______ frames
    -       36.0421   57.0000  -90.0000 84

#__ type_ start__ end____ width___ exp.time_
 34 omega    9.00  104.00   1.0000    1.0000
omega____ theta____ kappa____ phi______ frames
    -       36.0421   77.0000   60.0000 95

#__ type_ start__ end____ width___ exp.time_
 35 omega    9.00  104.00   1.0000    1.0000
omega____ theta____ kappa____ phi______ frames
    -       36.0421   77.0000   90.0000 95

#__ type_ start__ end____ width___ exp.time_
 36 omega   19.00  103.00   1.0000    1.0000
omega____ theta____ kappa____ phi______ frames
    -       36.0421   57.0000    0.0000 84

#__ type_ start__ end____ width___ exp.time_
 37 omega   19.00  103.00   1.0000    1.0000
omega____ theta____ kappa____ phi______ frames
    -       36.0421   57.0000   30.0000 84

#__ type_ start__ end____ width___ exp.time_
 38 omega   91.00  176.00   1.0000    2.2000
omega____ theta____ kappa____ phi______ frames
    -      108.0000   45.0000  120.0000 85

#__ type_ start__ end____ width___ exp.time_
 39 omega   87.00  178.00   1.0000    2.2000
omega____ theta____ kappa____ phi______ frames
    -      108.0000   30.0000  -30.0000 91

#__ type_ start__ end____ width___ exp.time_
 40 omega   70.00  178.00   1.0000    2.2000
omega____ theta____ kappa____ phi______ frames
    -      108.0000   15.0000   90.0000 108

#__ type_ start__ end____ width___ exp.time_
 41 omega   81.00  176.00   1.0000    2.2000
omega____ theta____ kappa____ phi______ frames
    -      108.0000   77.0000  -90.0000 95

#__ type_ start__ end____ width___ exp.time_
 42 omega   81.00  176.00   1.0000    2.2000
omega____ theta____ kappa____ phi______ frames
    -      108.0000   77.0000  120.0000 95

#__ type_ start__ end____ width___ exp.time_
 43 omega   81.00  176.00   1.0000    2.2000
omega____ theta____ kappa____ phi______ frames
    -      108.0000   77.0000 -180.0000 95

#__ type_ start__ end____ width___ exp.time_
 44 omega   81.00  176.00   1.0000    2.2000
omega____ theta____ kappa____ phi______ frames
    -      108.0000   77.0000    0.0000 95

#__ type_ start__ end____ width___ exp.time_
 45 omega   81.00  176.00   1.0000    2.2000
omega____ theta____ kappa____ phi______ frames
    -      108.0000   77.0000   60.0000 95

#__ type_ start__ end____ width___ exp.time_
 46 omega   81.00  176.00   1.0000    2.2000
omega____ theta____ kappa____ phi______ frames
    -      108.0000   77.0000 -150.0000 95

#__ type_ start__ end____ width___ exp.time_
 47 omega   87.00  178.00   1.0000    2.2000
omega____ theta____ kappa____ phi______ frames
    -      108.0000   30.0000    0.0000 91

#__ type_ start__ end____ width___ exp.time_
 48 omega   91.00  176.00   1.0000    2.2000
omega____ theta____ kappa____ phi______ frames
    -      108.0000   45.0000    0.0000 85
;
_diffrn_measurement_device 'four-circle diffractometer'
_diffrn_measurement_device_type 'New Gemini, Dual, Cu at zero, EosS2'
_diffrn_measurement_method '\w scans'
_diffrn_orient_matrix_UB_11 -0.0251688000
_diffrn_orient_matrix_UB_12 -0.0984726000
_diffrn_orient_matrix_UB_13 -0.0596704000
_diffrn_orient_matrix_UB_21 0.1018207000
_diffrn_orient_matrix_UB_22 -0.1246355000
_diffrn_orient_matrix_UB_23 0.0861418000
_diffrn_orient_matrix_UB_31 -0.1218014000
_diffrn_orient_matrix_UB_32 -0.0036201000
_diffrn_orient_matrix_UB_33 0.1015444000
_diffrn_radiation_monochromator graphite
_diffrn_radiation_probe x-ray
_diffrn_radiation_type CuK\a
_diffrn_radiation_wavelength 1.54184
_diffrn_reflns_av_R_equivalents 0.0324
_diffrn_reflns_av_unetI/netI 0.0164
_diffrn_reflns_Laue_measured_fraction_full 0.999
_diffrn_reflns_Laue_measured_fraction_max 0.999
_diffrn_reflns_limit_h_max 12
_diffrn_reflns_limit_h_min -12
_diffrn_reflns_limit_k_max 13
_diffrn_reflns_limit_k_min -13
_diffrn_reflns_limit_l_max 13
_diffrn_reflns_limit_l_min -13
_diffrn_reflns_number 19394
_diffrn_reflns_point_group_measured_fraction_full 0.999
_diffrn_reflns_point_group_measured_fraction_max 0.999
_diffrn_reflns_theta_full 67.058
_diffrn_reflns_theta_max 67.058
_diffrn_reflns_theta_min 4.614
_diffrn_source 'Enhance (Cu) X-ray Source'
_exptl_absorpt_coefficient_mu 0.681
_exptl_absorpt_correction_T_max 1.00000
_exptl_absorpt_correction_T_min 0.60163
_exptl_absorpt_correction_type multi-scan
_exptl_absorpt_process_details
;
CrysAlisPro, Agilent Technologies,
Version 1.171.37.35 (release 13-08-2014 CrysAlis171 .NET)
(compiled Aug 13 2014,18:06:01)
Empirical absorption correction using spherical harmonics,
 implemented in SCALE3 ABSPACK scaling algorithm.
;
_exptl_crystal_colour 'clear light yellow'
_exptl_crystal_colour_lustre clear
_exptl_crystal_colour_modifier light
_exptl_crystal_colour_primary yellow
_exptl_crystal_density_diffrn 1.271
_exptl_crystal_description
;
;
_exptl_crystal_F_000 448
_exptl_crystal_size_max 0.3
_exptl_crystal_size_mid 0.3
_exptl_crystal_size_min 0.3
_refine_diff_density_max 0.237
_refine_diff_density_min -0.363
_refine_diff_density_rms 0.081
_refine_ls_extinction_method none
_refine_ls_goodness_of_fit_ref 1.048
_refine_ls_hydrogen_treatment constr
_refine_ls_matrix_type full
_refine_ls_number_parameters 291
_refine_ls_number_reflns 3957
_refine_ls_number_restraints 0
_refine_ls_restrained_S_all 1.048
_refine_ls_R_factor_all 0.0586
_refine_ls_R_factor_gt 0.0562
_refine_ls_shift/su_max 0.000
_refine_ls_shift/su_mean 0.000
_refine_ls_structure_factor_coef Fsqd
_refine_ls_weighting_details 'w=1/[\s^2^(Fo^2^)+(0.0940P)^2^+0.1843P] where P=(Fo^2^+2Fc^2^)/3'
_refine_ls_weighting_scheme calc
_refine_ls_wR_factor_gt 0.1439
_refine_ls_wR_factor_ref 0.1471
_reflns_Friedel_coverage 0.000
_reflns_number_gt 3641
_reflns_number_total 3957
_reflns_threshold_expression 'I > 2\s(I)'
_cod_data_source_file jo5b02838_si_004.cif
_cod_data_source_block lkz0529
_cod_database_code 4036582
_shelx_space_group_comment
;
The symmetry employed for this shelxl refinement is uniquely defined
by the following loop, which should always be used as a source of
symmetry information in preference to the above space-group names.
They are only intended as comments.
;
_reflns_odcompleteness_completeness 99.95
_reflns_odcompleteness_iscentric 1
_reflns_odcompleteness_theta 66.97
_olex2_refinement_description
;
1. Fixed Uiso
 At 1.2 times of:
  All C(H) groups, All C(H,H) groups, All N(H) groups
 At 1.5 times of:
  All C(H,H,H) groups
2.a Secondary CH2 refined with riding coordinates:
 C00O(H00I,H00N)
2.b Aromatic/amide H refined with riding coordinates:
 N005(H005), C00G(H00G), C00H(H00H), C00J(H00J), C00K(H00K), C00L(H00L),
 C00M(H00M), C00P(H00P), C00Q(H00Q), C00R(H00R), C00S(H00S), C00T(H00T),
 C00U(H00U), C00V(H00V), C00W(H00W)
2.c Idealised Me refined as rotating group:
 C00I(H00A,H00B,H00C), C00N(H00D,H00E,H00F)
;
_shelx_shelxl_version_number 2014/7
_olex2_date_sample_data_collection 2015-05-29
_olex2_submission_special_instructions 'No special instructions were received'

loop_
_space_group_symop_operation_xyz
'x, y, z'
'-x, -y, -z'

loop_
_atom_site_label
_atom_site_type_symbol
_atom_site_fract_x
_atom_site_fract_y
_atom_site_fract_z
_atom_site_U_iso_or_equiv
_atom_site_adp_type
_atom_site_occupancy
_atom_site_site_symmetry_order
_atom_site_calc_flag
_atom_site_refinement_flags_posn
O001 O 0.38650(12) 0.88169(13) 0.32032(12) 0.0611(3) Uani 1 1 d .
O002 O 0.17372(14) 0.42819(12) 0.37099(12) 0.0644(3) Uani 1 1 d .
N003 N 0.29847(13) 0.56689(12) 0.62410(11) 0.0460(3) Uani 1 1 d .
O004 O 0.10983(16) 0.64539(13) 0.25910(12) 0.0712(4) Uani 1 1 d .
N005 N 0.19919(13) 0.82430(12) 0.33650(12) 0.0471(3) Uani 1 1 d .
H005 H 0.1219 0.8490 0.3047 0.056 Uiso 1 1 calc R
N006 N 0.10180(15) 1.02178(14) 0.13394(14) 0.0590(4) Uani 1 1 d .
C007 C 0.21885(15) 0.58331(15) 0.44660(13) 0.0437(3) Uani 1 1 d .
C008 C 0.30628(16) 0.79845(15) 0.59985(13) 0.0457(3) Uani 1 1 d .
C009 C 0.22530(16) 1.00411(14) 0.16358(14) 0.0464(3) Uani 1 1 d .
C00A C 0.27949(15) 0.89755(15) 0.28161(14) 0.0447(3) Uani 1 1 d .
C00B C 0.23062(15) 0.71096(14) 0.44119(13) 0.0429(3) Uani 1 1 d .
C00C C 0.26152(16) 0.49640(15) 0.56183(14) 0.0460(3) Uani 1 1 d .
C00D C 0.27819(15) 0.69994(14) 0.55144(13) 0.0440(3) Uani 1 1 d .
C00E C 0.33570(16) 0.51746(15) 0.75232(14) 0.0473(3) Uani 1 1 d .
C00F C 0.16264(16) 0.55823(15) 0.34944(14) 0.0466(3) Uani 1 1 d .
C00G C 0.46118(19) 0.41001(17) 0.77968(17) 0.0586(4) Uani 1 1 d .
H00G H 0.5224 0.3716 0.7153 0.070 Uiso 1 1 calc R
C00H C 0.24564(19) 0.57677(18) 0.84612(16) 0.0576(4) Uani 1 1 d .
H00H H 0.1613 0.6497 0.8270 0.069 Uiso 1 1 calc R
C00I C 0.2676(2) 0.35379(17) 0.62172(16) 0.0587(4) Uani 1 1 d .
H00A H 0.3591 0.2883 0.6034 0.088 Uiso 1 1 calc GR
H00B H 0.1999 0.3376 0.5885 0.088 Uiso 1 1 calc GR
H00C H 0.2475 0.3437 0.7117 0.088 Uiso 1 1 calc GR
C00J C 0.3023(2) 1.0795(2) 0.09305(17) 0.0634(5) Uani 1 1 d .
H00J H 0.3886 1.0639 0.1163 0.076 Uiso 1 1 calc R
C00K C 0.43902(18) 0.76962(19) 0.62866(18) 0.0592(4) Uani 1 1 d .
H00K H 0.5116 0.6875 0.6173 0.071 Uiso 1 1 calc R
C00L C 0.20030(19) 0.91937(18) 0.6192(2) 0.0641(5) Uani 1 1 d .
H00L H 0.1108 0.9402 0.6000 0.077 Uiso 1 1 calc R
C00M C 0.2820(2) 0.5267(2) 0.96983(17) 0.0693(5) Uani 1 1 d .
H00M H 0.2224 0.5672 1.0338 0.083 Uiso 1 1 calc R
C00N C 0.1020(2) 0.2575(2) 0.3517(2) 0.0702(5) Uani 1 1 d .
H00D H 0.0672 0.2280 0.2957 0.105 Uiso 1 1 calc GR
H00E H 0.0391 0.2676 0.4270 0.105 Uiso 1 1 calc GR
H00F H 0.1923 0.1900 0.3739 0.105 Uiso 1 1 calc GR
C00O C 0.1133(2) 0.3917(2) 0.28738(19) 0.0666(5) Uani 1 1 d .
H00I H 0.1719 0.3842 0.2083 0.080 Uiso 1 1 calc R
H00N H 0.0218 0.4620 0.2689 0.080 Uiso 1 1 calc R
C00P C 0.4050(2) 0.4181(2) 0.99805(18) 0.0721(5) Uani 1 1 d .
H00P H 0.4275 0.3837 1.0815 0.087 Uiso 1 1 calc R
C00Q C 0.4955(2) 0.3595(2) 0.90420(19) 0.0705(5) Uani 1 1 d .
H00Q H 0.5795 0.2863 0.9238 0.085 Uiso 1 1 calc R
C00R C 0.0523(2) 1.11866(19) 0.0309(2) 0.0712(5) Uani 1 1 d .
H00R H -0.0339 1.1324 0.0088 0.085 Uiso 1 1 calc R
C00S C 0.4643(2) 0.8620(2) 0.6742(2) 0.0723(5) Uani 1 1 d .
H00S H 0.5541 0.8427 0.6917 0.087 Uiso 1 1 calc R
C00T C 0.3576(2) 0.9821(2) 0.6938(2) 0.0767(6) Uani 1 1 d .
H00T H 0.3746 1.0438 0.7251 0.092 Uiso 1 1 calc R
C00U C 0.1212(3) 1.1986(2) -0.0439(2) 0.0776(6) Uani 1 1 d .
H00U H 0.0824 1.2654 -0.1145 0.093 Uiso 1 1 calc R
C00V C 0.2486(3) 1.1784(2) -0.01262(19) 0.0820(6) Uani 1 1 d .
H00V H 0.2982 1.2308 -0.0622 0.098 Uiso 1 1 calc R
C00W C 0.2257(2) 1.0107(2) 0.6670(3) 0.0822(6) Uani 1 1 d .
H00W H 0.1529 1.0916 0.6809 0.099 Uiso 1 1 calc R

loop_
_atom_site_aniso_label
_atom_site_aniso_U_11
_atom_site_aniso_U_22
_atom_site_aniso_U_33
_atom_site_aniso_U_23
_atom_site_aniso_U_13
_atom_site_aniso_U_12
O001 0.0613(7) 0.0653(7) 0.0617(7) 0.0068(5) -0.0226(5) -0.0354(6)
O002 0.0932(9) 0.0515(6) 0.0630(7) -0.0054(5) -0.0299(6) -0.0364(6)
N003 0.0593(7) 0.0427(6) 0.0392(6) -0.0034(5) -0.0093(5) -0.0241(5)
O004 0.1022(10) 0.0590(7) 0.0632(7) 0.0040(6) -0.0401(7) -0.0383(7)
N005 0.0497(7) 0.0449(6) 0.0483(7) 0.0020(5) -0.0149(5) -0.0232(5)
N006 0.0639(8) 0.0495(7) 0.0661(9) 0.0047(6) -0.0244(7) -0.0275(6)
C007 0.0486(8) 0.0438(7) 0.0419(7) -0.0068(6) -0.0059(6) -0.0219(6)
C008 0.0548(8) 0.0446(8) 0.0418(7) -0.0036(6) -0.0078(6) -0.0253(6)
C009 0.0573(8) 0.0405(7) 0.0456(8) -0.0051(6) -0.0116(6) -0.0227(6)
C00A 0.0503(8) 0.0411(7) 0.0455(8) -0.0052(6) -0.0096(6) -0.0208(6)
C00B 0.0454(7) 0.0412(7) 0.0425(7) -0.0027(6) -0.0067(6) -0.0202(6)
C00C 0.0571(8) 0.0426(7) 0.0429(7) -0.0066(6) -0.0045(6) -0.0254(6)
C00D 0.0491(8) 0.0402(7) 0.0441(7) -0.0036(6) -0.0059(6) -0.0217(6)
C00E 0.0593(9) 0.0460(8) 0.0425(8) -0.0030(6) -0.0092(6) -0.0282(7)
C00F 0.0520(8) 0.0473(8) 0.0447(8) -0.0074(6) -0.0071(6) -0.0237(6)
C00G 0.0637(10) 0.0549(9) 0.0555(9) -0.0065(7) -0.0133(7) -0.0214(8)
C00H 0.0657(10) 0.0596(9) 0.0476(8) -0.0083(7) -0.0054(7) -0.0262(8)
C00I 0.0852(12) 0.0478(9) 0.0496(9) -0.0004(7) -0.0132(8) -0.0353(8)
C00J 0.0757(11) 0.0700(11) 0.0549(9) 0.0033(8) -0.0161(8) -0.0449(9)
C00K 0.0548(9) 0.0603(9) 0.0680(10) -0.0155(8) -0.0116(8) -0.0241(8)
C00L 0.0590(10) 0.0511(9) 0.0881(13) -0.0167(9) -0.0202(9) -0.0200(8)
C00M 0.0915(13) 0.0797(12) 0.0447(9) -0.0123(8) -0.0036(8) -0.0429(11)
C00N 0.0697(11) 0.0696(11) 0.0894(14) -0.0323(10) 0.0008(10) -0.0383(9)
C00O 0.0859(13) 0.0690(11) 0.0638(10) -0.0172(9) -0.0187(9) -0.0412(10)
C00P 0.1038(15) 0.0781(12) 0.0481(9) 0.0050(9) -0.0265(10) -0.0519(12)
C00Q 0.0803(12) 0.0618(10) 0.0688(12) 0.0023(9) -0.0329(10) -0.0263(9)
C00R 0.0821(12) 0.0595(10) 0.0764(12) 0.0061(9) -0.0409(10) -0.0304(9)
C00S 0.0723(12) 0.0774(12) 0.0844(13) -0.0135(10) -0.0233(10) -0.0412(10)
C00T 0.1001(15) 0.0604(11) 0.0913(14) -0.0153(10) -0.0321(12) -0.0427(11)
C00U 0.1128(16) 0.0640(11) 0.0614(11) 0.0154(9) -0.0386(11) -0.0446(11)
C00V 0.1151(17) 0.0868(14) 0.0588(11) 0.0173(10) -0.0246(11) -0.0674(14)
C00W 0.0852(14) 0.0531(10) 0.1177(18) -0.0321(11) -0.0245(12) -0.0206(10)

loop_
_atom_type_symbol
_atom_type_description
_atom_type_scat_dispersion_real
_atom_type_scat_dispersion_imag
_atom_type_scat_source
C C 0.0181 0.0091 'International Tables Vol C Tables 4.2.6.8 and 6.1.1.4'
H H 0.0000 0.0000 'International Tables Vol C Tables 4.2.6.8 and 6.1.1.4'
N N 0.0311 0.0180 'International Tables Vol C Tables 4.2.6.8 and 6.1.1.4'
O O 0.0492 0.0322 'International Tables Vol C Tables 4.2.6.8 and 6.1.1.4'

loop_
_geom_angle_atom_site_label_1
_geom_angle_atom_site_label_2
_geom_angle_atom_site_label_3
_geom_angle
C00F O002 C00O 118.80(13)
C00C N003 C00D 110.51(12)
C00C N003 C00E 124.51(12)
C00D N003 C00E 124.54(12)
C00A N005 H005 117.1
C00A N005 C00B 125.84(12)
C00B N005 H005 117.1
C009 N006 C00R 117.05(15)
C00B C007 C00F 124.55(13)
C00C C007 C00B 107.32(12)
C00C C007 C00F 128.01(13)
C00K C008 C00D 120.81(14)
C00L C008 C00D 120.40(14)
C00L C008 C00K 118.78(15)
N006 C009 C00A 117.10(13)
N006 C009 C00J 123.17(14)
C00J C009 C00A 119.73(14)
O001 C00A N005 125.02(13)
O001 C00A C009 121.30(13)
N005 C00A C009 113.67(12)
N005 C00B C007 123.93(13)
C00D C00B N005 127.82(13)
C00D C00B C007 108.24(12)
N003 C00C C007 107.18(12)
N003 C00C C00I 121.09(13)
C007 C00C C00I 131.70(14)
N003 C00D C008 120.98(12)
C00B C00D N003 106.73(12)
C00B C00D C008 132.29(13)
C00G C00E N003 119.39(14)
C00H C00E N003 119.80(14)
C00H C00E C00G 120.80(15)
O002 C00F C007 113.09(13)
O004 C00F O002 122.65(14)
O004 C00F C007 124.25(14)
C00E C00G H00G 120.3
C00E C00G C00Q 119.44(18)
C00Q C00G H00G 120.3
C00E C00H H00H 120.4
C00E C00H C00M 119.20(17)
C00M C00H H00H 120.4
C00C C00I H00A 109.5
C00C C00I H00B 109.5
C00C C00I H00C 109.5
H00A C00I H00B 109.5
H00A C00I H00C 109.5
H00B C00I H00C 109.5
C009 C00J H00J 120.8
C00V C00J C009 118.41(17)
C00V C00J H00J 120.8
C008 C00K H00K 119.8
C00S C00K C008 120.46(17)
C00S C00K H00K 119.8
C008 C00L H00L 119.7
C008 C00L C00W 120.56(17)
C00W C00L H00L 119.7
C00H C00M H00M 119.9
C00P C00M C00H 120.29(18)
C00P C00M H00M 119.9
H00D C00N H00E 109.5
H00D C00N H00F 109.5
H00E C00N H00F 109.5
C00O C00N H00D 109.5
C00O C00N H00E 109.5
C00O C00N H00F 109.5
O002 C00O C00N 107.78(16)
O002 C00O H00I 110.2
O002 C00O H00N 110.2
C00N C00O H00I 110.2
C00N C00O H00N 110.2
H00I C00O H00N 108.5
C00M C00P H00P 119.7
C00M C00P C00Q 120.52(17)
C00Q C00P H00P 119.7
C00G C00Q H00Q 120.1
C00P C00Q C00G 119.72(18)
C00P C00Q H00Q 120.1
N006 C00R H00R 118.2
N006 C00R C00U 123.64(18)
C00U C00R H00R 118.2
C00K C00S H00S 119.9
C00T C00S C00K 120.26(17)
C00T C00S H00S 119.9
C00S C00T H00T 120.2
C00W C00T C00S 119.67(17)
C00W C00T H00T 120.2
C00R C00U H00U 120.7
C00R C00U C00V 118.57(17)
C00V C00U H00U 120.7
C00J C00V H00V 120.4
C00U C00V C00J 119.16(18)
C00U C00V H00V 120.4
C00L C00W H00W 119.9
C00T C00W C00L 120.26(19)
C00T C00W H00W 119.9

loop_
_geom_bond_atom_site_label_1
_geom_bond_atom_site_label_2
_geom_bond_distance
O001 C00A 1.2157(18)
O002 C00F 1.3323(19)
O002 C00O 1.439(2)
N003 C00C 1.3694(19)
N003 C00D 1.3991(18)
N003 C00E 1.4364(18)
O004 C00F 1.2066(19)
N005 H005 0.8600
N005 C00A 1.3494(19)
N005 C00B 1.4087(18)
N006 C009 1.331(2)
N006 C00R 1.336(2)
C007 C00B 1.436(2)
C007 C00C 1.383(2)
C007 C00F 1.460(2)
C008 C00D 1.480(2)
C008 C00K 1.386(2)
C008 C00L 1.374(2)
C009 C00A 1.506(2)
C009 C00J 1.378(2)
C00B C00D 1.363(2)
C00C C00I 1.492(2)
C00E C00G 1.377(2)
C00E C00H 1.373(2)
C00G H00G 0.9300
C00G C00Q 1.389(2)
C00H H00H 0.9300
C00H C00M 1.387(2)
C00I H00A 0.9600
C00I H00B 0.9600
C00I H00C 0.9600
C00J H00J 0.9300
C00J C00V 1.376(3)
C00K H00K 0.9300
C00K C00S 1.382(3)
C00L H00L 0.9300
C00L C00W 1.387(3)
C00M H00M 0.9300
C00M C00P 1.366(3)
C00N H00D 0.9600
C00N H00E 0.9600
C00N H00F 0.9600
C00N C00O 1.483(3)
C00O H00I 0.9700
C00O H00N 0.9700
C00P H00P 0.9300
C00P C00Q 1.372(3)
C00Q H00Q 0.9300
C00R H00R 0.9300
C00R C00U 1.366(3)
C00S H00S 0.9300
C00S C00T 1.371(3)
C00T H00T 0.9300
C00T C00W 1.371(3)
C00U H00U 0.9300
C00U C00V 1.370(3)
C00V H00V 0.9300
C00W H00W 0.9300

loop_
_geom_torsion_atom_site_label_1
_geom_torsion_atom_site_label_2
_geom_torsion_atom_site_label_3
_geom_torsion_atom_site_label_4
_geom_torsion
N003 C00E C00G C00Q -178.16(15)
N003 C00E C00H C00M 179.07(15)
N005 C00B C00D N003 -177.96(14)
N005 C00B C00D C008 2.9(3)
N006 C009 C00A O001 -174.78(15)
N006 C009 C00A N005 5.6(2)
N006 C009 C00J C00V 0.4(3)
N006 C00R C00U C00V 0.5(4)
C007 C00B C00D N003 1.03(16)
C007 C00B C00D C008 -178.13(15)
C008 C00K C00S C00T 1.3(3)
C008 C00L C00W C00T 1.0(4)
C009 N006 C00R C00U 0.0(3)
C009 C00J C00V C00U 0.1(3)
C00A N005 C00B C007 -132.68(16)
C00A N005 C00B C00D 46.2(2)
C00A C009 C00J C00V -178.47(18)
C00B N005 C00A O001 -5.2(3)
C00B N005 C00A C009 174.36(13)
C00B C007 C00C N003 -0.29(16)
C00B C007 C00C C00I 177.73(17)
C00B C007 C00F O002 174.61(14)
C00B C007 C00F O004 -6.2(3)
C00C N003 C00D C008 178.02(13)
C00C N003 C00D C00B -1.25(17)
C00C N003 C00E C00G 71.4(2)
C00C N003 C00E C00H -107.99(18)
C00C C007 C00B N005 178.56(13)
C00C C007 C00B C00D -0.48(17)
C00C C007 C00F O002 -9.9(2)
C00C C007 C00F O004 169.36(16)
C00D N003 C00C C007 0.95(17)
C00D N003 C00C C00I -177.32(14)
C00D N003 C00E C00G -116.91(17)
C00D N003 C00E C00H 63.7(2)
C00D C008 C00K C00S -179.80(17)
C00D C008 C00L C00W 178.68(19)
C00E N003 C00C C007 173.61(13)
C00E N003 C00C C00I -4.7(2)
C00E N003 C00D C008 5.4(2)
C00E N003 C00D C00B -173.91(13)
C00E C00G C00Q C00P -0.8(3)
C00E C00H C00M C00P -1.1(3)
C00F O002 C00O C00N -163.31(16)
C00F C007 C00B N005 -5.1(2)
C00F C007 C00B C00D 175.84(13)
C00F C007 C00C N003 -176.44(14)
C00F C007 C00C C00I 1.6(3)
C00G C00E C00H C00M -0.4(2)
C00H C00E C00G C00Q 1.3(2)
C00H C00M C00P C00Q 1.6(3)
C00J C009 C00A O001 4.2(2)
C00J C009 C00A N005 -175.41(15)
C00K C008 C00D N003 61.5(2)
C00K C008 C00D C00B -119.47(19)
C00K C008 C00L C00W -0.2(3)
C00K C00S C00T C00W -0.5(4)
C00L C008 C00D N003 -117.36(18)
C00L C008 C00D C00B 61.7(2)
C00L C008 C00K C00S -0.9(3)
C00M C00P C00Q C00G -0.7(3)
C00O O002 C00F O004 -3.6(3)
C00O O002 C00F C007 175.59(15)
C00R N006 C009 C00A 178.43(16)
C00R N006 C009 C00J -0.5(3)
C00R C00U C00V C00J -0.5(4)
C00S C00T C00W C00L -0.6(4)
